data_7006931
loop_
_publ_author_name
'Cingolani, Augusto'
'Galli, Simona'
'Masciocchi, Norberto'
'Pandolfo, Luciano'
'Pettinari, Claudio'
'Sironi, Angelo'

_publ_section_title
;
 The competition between acetate and pyrazolate in the formation of
 polynuclear Zn(II) coordination complexes.
;
_journal_issue 20
_journal_name_full 'Dalton transactions (Cambridge, England : 2003)'
_journal_page_first 2479
_journal_page_last 2486
_journal_paper_doi 10.1039/b515630k
_journal_year 2006
_chemical_formula_moiety 'C10 H14 N4 O4 Zn, C2 H4 O2 '
_chemical_formula_sum 'C12 H18 N4 O6 Zn'
_chemical_formula_weight 379.67
_chemical_name_common 'bis-pyrazole bis-acetato zinc(ii) acetic acid solvate'
_chemical_name_systematic
;
bis-pyrazole bis-acetato zinc(ii) acetic acid solvate
;
_space_group_IT_number 2
_symmetry_cell_setting triclinic
_symmetry_space_group_name_Hall '-P 1'
_symmetry_space_group_name_H-M 'P -1'
_atom_sites_solution_hydrogens geom
_atom_sites_solution_primary direct
_atom_sites_solution_secondary difmap
_audit_creation_method SHELXL-97
_cell_angle_alpha 99.10(1)
_cell_angle_beta 105.98(1)
_cell_angle_gamma 101.57(1)
_cell_formula_units_Z 2
_cell_length_a 7.997(1)
_cell_length_b 8.294(1)
_cell_length_c 14.449(1)
_cell_measurement_reflns_used 25
_cell_measurement_temperature 293(2)
_cell_measurement_theta_max 12
_cell_measurement_theta_min 9
_cell_volume 879.14(18)
_computing_cell_refinement CAD4
_computing_data_collection CAD4
_computing_data_reduction local
_computing_molecular_graphics WINGX
_computing_publication_material CIF
_computing_structure_refinement 'SHELXL-97 (Sheldrick, 1997)'
_computing_structure_solution SIR97
_diffrn_ambient_temperature 293(2)
_diffrn_measured_fraction_theta_full 0.998
_diffrn_measured_fraction_theta_max 0.998
_diffrn_measurement_device_type CAD4
_diffrn_measurement_method omega-scan
_diffrn_radiation_monochromator graphite
_diffrn_radiation_source 'fine-focus sealed tube'
_diffrn_radiation_type MoK\a
_diffrn_radiation_wavelength 0.71073
_diffrn_reflns_av_R_equivalents 0.0136
_diffrn_reflns_av_sigmaI/netI 0.0132
_diffrn_reflns_limit_h_max 9
_diffrn_reflns_limit_h_min 0
_diffrn_reflns_limit_k_max 9
_diffrn_reflns_limit_k_min -9
_diffrn_reflns_limit_l_max 16
_diffrn_reflns_limit_l_min -17
_diffrn_reflns_number 3435
_diffrn_reflns_theta_full 25.25
_diffrn_reflns_theta_max 25.25
_diffrn_reflns_theta_min 3.01
_diffrn_standards_decay_% 38
_diffrn_standards_interval_count 14400
_diffrn_standards_interval_time 300
_diffrn_standards_number 3
_exptl_absorpt_coefficient_mu 1.429
_exptl_absorpt_correction_T_max 1.00
_exptl_absorpt_correction_T_min 0.89
_exptl_absorpt_correction_type empirical
_exptl_crystal_colour colorless
_exptl_crystal_density_diffrn 1.434
_exptl_crystal_density_method 'not measured'
_exptl_crystal_description prism
_exptl_crystal_F_000 392
_exptl_crystal_size_max 0.20
_exptl_crystal_size_mid 0.20
_exptl_crystal_size_min 0.10
_refine_diff_density_max 0.426
_refine_diff_density_min -0.311
_refine_diff_density_rms 0.047
_refine_ls_extinction_method none
_refine_ls_goodness_of_fit_ref 1.064
_refine_ls_hydrogen_treatment mixed
_refine_ls_matrix_type full
_refine_ls_number_parameters 212
_refine_ls_number_reflns 3189
_refine_ls_number_restraints 0
_refine_ls_restrained_S_all 1.064
_refine_ls_R_factor_all 0.0336
_refine_ls_R_factor_gt 0.0298
_refine_ls_shift/su_max 0.001
_refine_ls_shift/su_mean 0.000
_refine_ls_structure_factor_coef Fsqd
_refine_ls_weighting_details 'calc w=1/[\s^2^(Fo^2^)+(0.0424P)^2^+0.4109P] where P=(Fo^2^+2Fc^2^)/3'
_refine_ls_weighting_scheme calc
_refine_ls_wR_factor_gt 0.0783
_refine_ls_wR_factor_ref 0.0808
_reflns_number_gt 2928
_reflns_number_total 3189
_reflns_threshold_expression >2sigma(I)
_cod_data_source_file b515630k.txt
_cod_data_source_block Compound_2
_cod_original_cell_volume 879.14(16)
_cod_database_code 7006931

loop_
_symmetry_equiv_pos_as_xyz
'x, y, z'
'-x, -y, -z'

loop_
_atom_site_label
_atom_site_type_symbol
_atom_site_fract_x
_atom_site_fract_y
_atom_site_fract_z
_atom_site_U_iso_or_equiv
_atom_site_adp_type
_atom_site_occupancy
_atom_site_symmetry_multiplicity
_atom_site_calc_flag
_atom_site_refinement_flags
_atom_site_disorder_assembly
_atom_site_disorder_group
Zn Zn 0.34200(3) -0.00168(3) 0.687997(19) 0.04442(11) Uani 1 1 d . . .
O1 O 0.5183(3) -0.0552(2) 0.79556(13) 0.0626(5) Uani 1 1 d . . .
O2 O 0.5732(5) 0.1830(3) 0.89920(17) 0.1101(10) Uani 1 1 d . . .
O3 O 0.3948(2) -0.1370(2) 0.57994(12) 0.0513(4) Uani 1 1 d . . .
O4 O 0.1627(2) -0.0636(2) 0.49324(13) 0.0564(4) Uani 1 1 d . . .
N1 N 0.3532(3) 0.2424(2) 0.68924(14) 0.0465(4) Uani 1 1 d . . .
N2 N 0.4588(3) 0.3732(2) 0.76355(15) 0.0519(5) Uani 1 1 d . . .
H2N H 0.5305 0.3633 0.8177 0.062 Uiso 1 1 calc R . .
N3 N 0.1086(2) -0.1140(2) 0.70491(13) 0.0436(4) Uani 1 1 d . . .
N4 N -0.0552(3) -0.0975(3) 0.65808(15) 0.0518(5) Uani 1 1 d . . .
H4N H -0.0760 -0.0378 0.6147 0.062 Uiso 1 1 calc R . .
C1 C 0.4382(4) 0.5194(3) 0.7427(2) 0.0644(7) Uani 1 1 d . . .
H1 H 0.4975 0.6261 0.7832 0.077 Uiso 1 1 calc R . .
C2 C 0.3159(5) 0.4855(4) 0.6523(3) 0.0735(8) Uani 1 1 d . . .
H2 H 0.2745 0.5632 0.6181 0.088 Uiso 1 1 calc R . .
C3 C 0.2644(4) 0.3107(3) 0.6207(2) 0.0625(7) Uani 1 1 d . . .
H3 H 0.1802 0.2506 0.5605 0.075 Uiso 1 1 calc R . .
C4 C -0.1808(4) -0.1858(4) 0.6876(2) 0.0658(7) Uani 1 1 d . . .
H4 H -0.3035 -0.1936 0.6652 0.079 Uiso 1 1 calc R . .
C5 C -0.0973(4) -0.2627(4) 0.7568(2) 0.0675(7) Uani 1 1 d . . .
H5 H -0.1501 -0.3326 0.7910 0.081 Uiso 1 1 calc R . .
C6 C 0.0815(3) -0.2146(3) 0.76511(18) 0.0526(6) Uani 1 1 d . . .
H6 H 0.1720 -0.2482 0.8074 0.063 Uiso 1 1 calc R . .
C7 C 0.5979(4) 0.0419(3) 0.87810(18) 0.0539(6) Uani 1 1 d . . .
C8 C 0.7219(5) -0.0208(4) 0.9543(2) 0.0793(9) Uani 1 1 d . . .
H8A H 0.7307 -0.1299 0.9251 0.119 Uiso 1 1 calc R . .
H8B H 0.6752 -0.0296 1.0083 0.119 Uiso 1 1 calc R . .
H8C H 0.8390 0.0569 0.9781 0.119 Uiso 1 1 calc R . .
C9 C 0.2787(3) -0.1447(3) 0.49840(17) 0.0454(5) Uani 1 1 d . . .
C10 C 0.2813(5) -0.2600(5) 0.4085(2) 0.0805(9) Uani 1 1 d . . .
H10A H 0.3800 -0.3109 0.4259 0.121 Uiso 1 1 calc R . .
H10B H 0.2954 -0.1966 0.3598 0.121 Uiso 1 1 calc R . .
H10C H 0.1703 -0.3467 0.3820 0.121 Uiso 1 1 calc R . .
O5 O 0.7636(5) 0.5695(4) 0.95528(19) 0.1178(10) Uani 1 1 d . . .
O6 O 0.7551(5) 0.4115(3) 1.06046(18) 0.1189(12) Uani 1 1 d . . .
C11 C 0.8046(5) 0.5547(4) 1.0389(2) 0.0754(8) Uani 1 1 d . . .
C12 C 0.9142(6) 0.6911(5) 1.1265(3) 0.1002(12) Uani 1 1 d . . .
H12A H 0.9014 0.6571 1.1852 0.150 Uiso 1 1 calc R . .
H12B H 0.8739 0.7919 1.1215 0.150 Uiso 1 1 calc R . .
H12C H 1.0384 0.7129 1.1296 0.150 Uiso 1 1 calc R . .
H H 0.700(9) 0.327(8) 0.998(5) 0.20(3) Uiso 1 1 d . . .

loop_
_atom_site_aniso_label
_atom_site_aniso_U_11
_atom_site_aniso_U_22
_atom_site_aniso_U_33
_atom_site_aniso_U_23
_atom_site_aniso_U_13
_atom_site_aniso_U_12
Zn 0.04781(17) 0.03500(16) 0.05145(17) 0.01332(11) 0.01289(12) 0.01406(11)
O1 0.0662(11) 0.0527(10) 0.0537(10) 0.0050(8) -0.0055(9) 0.0214(9)
O2 0.186(3) 0.0589(14) 0.0599(13) 0.0068(10) -0.0118(15) 0.0503(16)
O3 0.0513(9) 0.0563(10) 0.0475(9) 0.0146(7) 0.0080(7) 0.0250(8)
O4 0.0565(10) 0.0657(11) 0.0516(10) 0.0203(8) 0.0107(8) 0.0294(9)
N1 0.0526(11) 0.0351(10) 0.0508(11) 0.0121(8) 0.0122(9) 0.0130(8)
N2 0.0575(12) 0.0420(11) 0.0527(12) 0.0095(9) 0.0126(10) 0.0130(9)
N3 0.0450(10) 0.0462(10) 0.0400(10) 0.0161(8) 0.0080(8) 0.0153(8)
N4 0.0510(11) 0.0600(12) 0.0484(11) 0.0232(9) 0.0098(9) 0.0230(10)
C1 0.0715(18) 0.0368(13) 0.082(2) 0.0105(13) 0.0238(15) 0.0109(12)
C2 0.095(2) 0.0468(15) 0.083(2) 0.0296(14) 0.0196(18) 0.0298(15)
C3 0.0743(18) 0.0479(14) 0.0598(16) 0.0173(12) 0.0052(13) 0.0220(13)
C4 0.0482(14) 0.0785(19) 0.0772(19) 0.0268(15) 0.0210(14) 0.0221(13)
C5 0.0658(17) 0.0767(19) 0.0739(18) 0.0372(16) 0.0325(15) 0.0186(15)
C6 0.0599(15) 0.0552(14) 0.0489(13) 0.0256(11) 0.0148(11) 0.0213(12)
C7 0.0583(15) 0.0488(14) 0.0492(14) 0.0139(11) 0.0085(12) 0.0119(11)
C8 0.087(2) 0.079(2) 0.0577(17) 0.0162(15) -0.0055(15) 0.0308(18)
C9 0.0461(12) 0.0478(13) 0.0453(12) 0.0163(10) 0.0151(10) 0.0137(10)
C10 0.089(2) 0.093(2) 0.0593(18) 0.0023(16) 0.0234(16) 0.0332(19)
O5 0.182(3) 0.0911(18) 0.0684(16) 0.0362(14) 0.0145(17) 0.0291(19)
O6 0.212(3) 0.0673(15) 0.0522(13) 0.0189(11) 0.0063(17) 0.0246(18)
C11 0.102(2) 0.070(2) 0.0598(18) 0.0207(15) 0.0217(16) 0.0346(18)
C12 0.117(3) 0.086(3) 0.079(2) 0.0092(19) 0.018(2) 0.012(2)

loop_
_atom_type_symbol
_atom_type_description
_atom_type_scat_dispersion_real
_atom_type_scat_dispersion_imag
_atom_type_scat_source
C C 0.0033 0.0016 'International Tables Vol C Tables 4.2.6.8 and 6.1.1.4'
H H 0.0000 0.0000 'International Tables Vol C Tables 4.2.6.8 and 6.1.1.4'
N N 0.0061 0.0033 'International Tables Vol C Tables 4.2.6.8 and 6.1.1.4'
O O 0.0106 0.0060 'International Tables Vol C Tables 4.2.6.8 and 6.1.1.4'
Zn Zn 0.2839 1.4301 'International Tables Vol C Tables 4.2.6.8 and 6.1.1.4'

loop_
_geom_angle_atom_site_label_1
_geom_angle_atom_site_label_2
_geom_angle_atom_site_label_3
_geom_angle
_geom_angle_site_symmetry_1
_geom_angle_site_symmetry_3
_geom_angle_publ_flag
O1 Zn O3 95.73(7) . . ?
O1 Zn N1 118.01(8) . . ?
O3 Zn N1 118.34(8) . . ?
O1 Zn N3 101.54(8) . . ?
O3 Zn N3 112.02(8) . . ?
N1 Zn N3 109.53(8) . . ?
C7 O1 Zn 124.14(17) . . ?
C9 O3 Zn 109.42(14) . . ?
C3 N1 N2 105.45(19) . . ?
C3 N1 Zn 129.40(18) . . ?
N2 N1 Zn 125.15(15) . . ?
C1 N2 N1 111.4(2) . . ?
C6 N3 N4 105.19(19) . . ?
C6 N3 Zn 128.61(16) . . ?
N4 N3 Zn 126.18(15) . . ?
C4 N4 N3 111.0(2) . . ?
N2 C1 C2 107.6(3) . . ?
C1 C2 C3 105.8(3) . . ?
N1 C3 C2 109.8(3) . . ?
N4 C4 C5 107.7(2) . . ?
C4 C5 C6 105.0(2) . . ?
N3 C6 C5 111.1(2) . . ?
O2 C7 O1 122.1(2) . . ?
O2 C7 C8 120.0(3) . . ?
O1 C7 C8 117.8(2) . . ?
O4 C9 O3 121.5(2) . . ?
O4 C9 C10 120.8(2) . . ?
O3 C9 C10 117.6(2) . . ?
O5 C11 O6 121.2(3) . . ?
O5 C11 C12 125.5(3) . . ?
O6 C11 C12 113.3(3) . . ?

loop_
_geom_bond_atom_site_label_1
_geom_bond_atom_site_label_2
_geom_bond_distance
_geom_bond_site_symmetry_2
_geom_bond_publ_flag
Zn O1 1.9656(17) . ?
Zn O3 1.9684(17) . ?
Zn N1 2.0051(18) . ?
Zn N3 2.0092(19) . ?
O1 C7 1.244(3) . ?
O2 C7 1.231(3) . ?
O3 C9 1.266(3) . ?
O4 C9 1.244(3) . ?
N1 C3 1.326(3) . ?
N1 N2 1.345(3) . ?
N2 C1 1.325(3) . ?
N3 C6 1.327(3) . ?
N3 N4 1.344(3) . ?
N4 C4 1.329(3) . ?
C1 C2 1.346(5) . ?
C2 C3 1.388(4) . ?
C4 C5 1.363(4) . ?
C5 C6 1.371(4) . ?
C7 C8 1.501(4) . ?
C9 C10 1.494(4) . ?
O5 C11 1.195(4) . ?
O6 C11 1.288(4) . ?
C11 C12 1.479(5) . ?
